data_1566315
loop_
_publ_author_name
'Fuchs, Sonja'
'Jayaraman, Arumugam'
'Krummenacher, Ivo'
'Haley, Laura'
'Ba\<stovanovi\'c, Marta'
'Fest, Maximilian'
'Radacki, Krzysztof'
'Helten, Holger'
'Braunschweig, Holger'

_publ_section_title
;
 Diboramacrocycles: reversible borole dimerisation-dissociation systems.
;
_journal_issue 10
_journal_name_full 'Chemical science'
_journal_page_first 2932
_journal_page_last 2938
_journal_paper_doi 10.1039/d1sc06908j
_journal_volume 13
_journal_year 2022
_chemical_formula_moiety 'C38 H26 B2 N4 O2 S2'
_chemical_formula_sum 'C38 H26 B2 N4 O2 S2'
_chemical_formula_weight 656.37
_space_group_crystal_system monoclinic
_space_group_IT_number 14
_space_group_name_Hall '-P 2yn'
_space_group_name_H-M_alt 'P 1 21/n 1'
_atom_sites_solution_hydrogens geom
_atom_sites_solution_primary dual
_atom_sites_solution_secondary difmap
_audit_creation_method 'CIF-fill 1.2l (K.Radacki 2005-20)'
_audit_update_record
;
2021-12-03 deposited with the CCDC.	2022-01-17 downloaded from the CCDC.
;
_cell_angle_alpha 90
_cell_angle_beta 112.808(10)
_cell_angle_gamma 90
_cell_formula_units_Z 4
_cell_length_a 13.299(3)
_cell_length_b 18.859(4)
_cell_length_c 13.574(3)
_cell_measurement_reflns_used 9887
_cell_measurement_temperature 100(2)
_cell_measurement_theta_max 25.36
_cell_measurement_theta_min 2.70
_cell_volume 3138.2(12)
_computing_cell_refinement 'Saint+ ver. V8.40A (Bruker AXS)'
_computing_data_collection 'BIS 6.2.14 / APEX3 ver. 2018.1 (Bruker AXS)'
_computing_data_reduction 'Saint+ ver. V8.40A (Bruker AXS)'
_computing_molecular_graphics 'ShelXLe (Huebschle et all, 2011)'
_computing_publication_material 'SHELXL-2018/3 (Sheldrick, 2018)'
_computing_structure_refinement 'SHELXL-2018/3 (Sheldrick, 2018)'
_computing_structure_solution 'SHELXT (Sheldrick, 2014)'
_diffrn_ambient_environment N~2~
_diffrn_ambient_temperature 100(2)
_diffrn_detector 'CMOS area detector (Photon II)'
_diffrn_detector_area_resol_mean 7.5
_diffrn_measured_fraction_theta_full 0.998
_diffrn_measured_fraction_theta_max 0.998
_diffrn_measurement_device_type 'Bruker D8-Quest'
_diffrn_measurement_method '\f and \w scans'
_diffrn_radiation_monochromator 'multi-layer mirror'
_diffrn_radiation_type MoK\a
_diffrn_radiation_wavelength 0.71073
_diffrn_reflns_av_R_equivalents 0.1212
_diffrn_reflns_av_unetI/netI 0.0512
_diffrn_reflns_Laue_measured_fraction_full 0.998
_diffrn_reflns_Laue_measured_fraction_max 0.998
_diffrn_reflns_limit_h_max 16
_diffrn_reflns_limit_h_min -16
_diffrn_reflns_limit_k_max 22
_diffrn_reflns_limit_k_min -22
_diffrn_reflns_limit_l_max 16
_diffrn_reflns_limit_l_min -16
_diffrn_reflns_number 55262
_diffrn_reflns_point_group_measured_fraction_full 0.998
_diffrn_reflns_point_group_measured_fraction_max 0.998
_diffrn_reflns_theta_full 25.350
_diffrn_reflns_theta_max 25.350
_diffrn_reflns_theta_min 1.953
_diffrn_source 'microfocus sealed tube (Incoatec ImS)'
_exptl_absorpt_coefficient_mu 0.213
_exptl_absorpt_correction_T_max 0.7452
_exptl_absorpt_correction_T_min 0.6075
_exptl_absorpt_correction_type multi-scan
_exptl_absorpt_process_details 'SadAbs 2016/2 (Bruker AXS)'
_exptl_crystal_colour red
_exptl_crystal_density_diffrn 1.389
_exptl_crystal_description block
_exptl_crystal_F_000 1360
_exptl_crystal_size_max 0.25
_exptl_crystal_size_mid 0.137
_exptl_crystal_size_min 0.133
_refine_diff_density_max 0.424
_refine_diff_density_min -0.599
_refine_diff_density_rms 0.060
_refine_ls_extinction_method none
_refine_ls_goodness_of_fit_ref 1.062
_refine_ls_hydrogen_treatment constr
_refine_ls_matrix_type full
_refine_ls_number_parameters 433
_refine_ls_number_reflns 5731
_refine_ls_number_restraints 0
_refine_ls_restrained_S_all 1.062
_refine_ls_R_factor_all 0.0875
_refine_ls_R_factor_gt 0.0514
_refine_ls_shift/su_max 0.000
_refine_ls_shift/su_mean 0.000
_refine_ls_structure_factor_coef Fsqd
_refine_ls_weighting_details 'w=1/[\s^2^(Fo^2^)+(0.0556P)^2^+2.9768P] where P=(Fo^2^+2Fc^2^)/3'
_refine_ls_weighting_scheme calc
_refine_ls_wR_factor_gt 0.1197
_refine_ls_wR_factor_ref 0.1392
_reflns_Friedel_coverage 0.000
_reflns_number_gt 4032
_reflns_number_total 5731
_reflns_threshold_expression 'I > 2\s(I)'
_cod_data_source_file d1sc06908j2.cif
_cod_data_source_block 4e
_cod_depositor_comments 'Adding full bibliography for 1566308--1566315.cif.'
_cod_original_sg_symbol_H-M 'P 21/n'
_cod_database_code 1566315
_shelx_shelxl_version_number 2018/3
_shelx_space_group_comment
;
The symmetry employed for this shelxl refinement is uniquely defined
by the following loop, which should always be used as a source of
symmetry information in preference to the above space-group names.
They are only intended as comments.
;
_shelx_estimated_absorpt_t_min 0.949
_shelx_estimated_absorpt_t_max 0.972

loop_
_space_group_symop_operation_xyz
'x, y, z'
'-x+1/2, y+1/2, -z+1/2'
'-x, -y, -z'
'x-1/2, -y-1/2, z-1/2'

loop_
_atom_site_label
_atom_site_type_symbol
_atom_site_fract_x
_atom_site_fract_y
_atom_site_fract_z
_atom_site_U_iso_or_equiv
_atom_site_adp_type
_atom_site_occupancy
_atom_site_site_symmetry_order
_atom_site_calc_flag
_atom_site_refinement_flags_posn
_atom_site_refinement_flags_adp
_atom_site_refinement_flags_occupancy
_atom_site_disorder_assembly
_atom_site_disorder_group
C1 C 1.0261(2) 0.39774(15) 0.3801(2) 0.0266(6) Uani 1 1 d . . . . .
C2 C 0.9796(2) 0.40808(15) 0.4544(2) 0.0258(6) Uani 1 1 d . . . . .
H2 H 1.013620 0.438078 0.514385 0.031 Uiso 1 1 calc R U . . .
C3 C 0.8834(2) 0.37409(15) 0.4396(2) 0.0247(6) Uani 1 1 d . . . . .
H3 H 0.850277 0.380185 0.489736 0.030 Uiso 1 1 calc R U . . .
C4 C 0.8345(2) 0.33057(15) 0.3505(2) 0.0249(6) Uani 1 1 d . . . . .
C5 C 0.8812(2) 0.32288(17) 0.2753(2) 0.0300(7) Uani 1 1 d . . . . .
H5 H 0.846268 0.294514 0.213588 0.036 Uiso 1 1 calc R U . . .
C6 C 0.9782(2) 0.35639(16) 0.2905(2) 0.0285(7) Uani 1 1 d . . . . .
H6 H 1.011279 0.351056 0.240161 0.034 Uiso 1 1 calc R U . . .
N7 N 1.1293(2) 0.43303(15) 0.3966(2) 0.0319(6) Uani 1 1 d . . . . .
O8 O 1.15123(17) 0.48779(12) 0.44873(17) 0.0360(5) Uani 1 1 d . . . . .
O9 O 1.18902(18) 0.40521(13) 0.35746(19) 0.0439(6) Uani 1 1 d . . . . .
C00W C 0.6101(2) 0.13830(16) 0.3149(2) 0.0267(6) Uani 1 1 d . . . . .
N10 N 0.73566(18) 0.29304(13) 0.33207(18) 0.0246(5) Uani 1 1 d . . . . .
N11 N 0.69641(19) 0.30110(13) 0.40408(19) 0.0265(5) Uani 1 1 d . . . . .
N12 N 0.60488(18) 0.26451(13) 0.38184(19) 0.0259(5) Uani 1 1 d . . . . .
B13 B 0.6574(2) 0.24959(18) 0.2279(2) 0.0235(7) Uani 1 1 d . . . . .
B14 B 0.5515(3) 0.2696(2) 0.4579(3) 0.0294(8) Uani 1 1 d . . . . .
C15 C 0.5779(2) 0.33334(17) 0.5356(2) 0.0292(7) Uani 1 1 d . . . . .
C16 C 0.5996(3) 0.40174(17) 0.5108(3) 0.0390(8) Uani 1 1 d . . . . .
H16 H 0.596351 0.411541 0.440977 0.047 Uiso 1 1 calc R U . . .
C17 C 0.6256(3) 0.4557(2) 0.5851(4) 0.0537(11) Uani 1 1 d . . . . .
H17 H 0.638171 0.502243 0.565837 0.064 Uiso 1 1 calc R U . . .
C18 C 0.6333(3) 0.4419(2) 0.6866(4) 0.0606(12) Uani 1 1 d . . . . .
H18 H 0.653182 0.478850 0.738305 0.073 Uiso 1 1 calc R U . . .
C19 C 0.6124(3) 0.3752(2) 0.7146(3) 0.0538(11) Uani 1 1 d . . . . .
H19 H 0.618375 0.365992 0.785412 0.065 Uiso 1 1 calc R U . . .
C20 C 0.5828(3) 0.32140(19) 0.6394(3) 0.0377(8) Uani 1 1 d . . . . .
H20 H 0.565600 0.275823 0.658329 0.045 Uiso 1 1 calc R U . . .
C21 C 0.4736(2) 0.20954(18) 0.4649(2) 0.0340(8) Uani 1 1 d . . . . .
C22 C 0.3682(3) 0.2248(2) 0.4581(3) 0.0432(9) Uani 1 1 d . . . . .
H22 H 0.339262 0.271168 0.438890 0.052 Uiso 1 1 calc R U . . .
C23 C 0.3047(3) 0.1720(2) 0.4796(3) 0.0497(10) Uani 1 1 d . . . . .
H23 H 0.231762 0.182259 0.470872 0.060 Uiso 1 1 calc R U . . .
C24 C 0.3468(3) 0.1067(2) 0.5126(3) 0.0527(11) Uani 1 1 d . . . . .
H24 H 0.303760 0.071915 0.528665 0.063 Uiso 1 1 calc R U . . .
C25 C 0.4510(3) 0.0903(2) 0.5230(3) 0.0446(9) Uani 1 1 d . . . . .
H25 H 0.480513 0.044737 0.548041 0.054 Uiso 1 1 calc R U . . .
C26 C 0.5139(3) 0.14073(18) 0.4967(3) 0.0347(8) Uani 1 1 d . . . . .
C27 C 0.6260(3) 0.12378(17) 0.5089(2) 0.0323(7) Uani 1 1 d . . . . .
S28 S 0.72169(8) 0.10402(5) 0.63344(7) 0.0429(2) Uani 1 1 d . . . . .
C29 C 0.8223(3) 0.09663(19) 0.5867(3) 0.0418(8) Uani 1 1 d . . . . .
H29 H 0.895793 0.085421 0.630366 0.050 Uiso 1 1 calc R U . . .
C30 C 0.7862(2) 0.10847(16) 0.4803(2) 0.0305(7) Uani 1 1 d . . . . .
H30 H 0.831772 0.106750 0.441019 0.037 Uiso 1 1 calc R U . . .
C31 C 0.6713(2) 0.12398(16) 0.4331(2) 0.0284(7) Uani 1 1 d . . . . .
C33 C 0.5758(2) 0.21893(16) 0.2847(2) 0.0259(6) Uani 1 1 d . . . . .
C34 C 0.4559(2) 0.22059(17) 0.2201(2) 0.0296(7) Uani 1 1 d . . . . .
H34 H 0.418901 0.263578 0.191430 0.036 Uiso 1 1 calc R U . . .
C35 C 0.4037(3) 0.15921(18) 0.2047(2) 0.0342(7) Uani 1 1 d . . . . .
H35 H 0.327722 0.155614 0.162957 0.041 Uiso 1 1 calc R U . . .
S36 S 0.48190(6) 0.08560(4) 0.26513(6) 0.0340(2) Uani 1 1 d . . . . .
C37 C 0.6783(2) 0.11947(16) 0.2512(2) 0.0270(6) Uani 1 1 d . . . . .
C38 C 0.7107(2) 0.05093(16) 0.2394(2) 0.0305(7) Uani 1 1 d . . . . .
H38 H 0.687921 0.011799 0.269657 0.037 Uiso 1 1 calc R U . . .
C39 C 0.7766(3) 0.04049(17) 0.1829(2) 0.0329(7) Uani 1 1 d . . . . .
H39 H 0.799902 -0.006050 0.175093 0.040 Uiso 1 1 calc R U . . .
C40 C 0.8090(2) 0.09761(16) 0.1375(2) 0.0296(7) Uani 1 1 d . . . . .
H40 H 0.855131 0.090212 0.099709 0.036 Uiso 1 1 calc R U . . .
C41 C 0.7742(2) 0.16489(16) 0.1475(2) 0.0268(6) Uani 1 1 d . . . . .
H41 H 0.794340 0.203454 0.114002 0.032 Uiso 1 1 calc R U . . .
C42 C 0.7097(2) 0.17764(15) 0.2062(2) 0.0244(6) Uani 1 1 d . . . . .
C43 C 0.6104(2) 0.30464(15) 0.1302(2) 0.0239(6) Uani 1 1 d . . . . .
C44 C 0.6225(2) 0.37832(16) 0.1412(2) 0.0298(7) Uani 1 1 d . . . . .
H44 H 0.656410 0.397823 0.210832 0.036 Uiso 1 1 calc R U . . .
C46 C 0.5870(2) 0.42390(17) 0.0543(2) 0.0326(7) Uani 1 1 d . . . . .
H46 H 0.598598 0.473503 0.064984 0.039 Uiso 1 1 calc R U . . .
C47 C 0.5349(2) 0.39745(17) -0.0476(2) 0.0307(7) Uani 1 1 d . . . . .
H47 H 0.511059 0.428459 -0.107454 0.037 Uiso 1 1 calc R U . . .
C48 C 0.5179(2) 0.32544(17) -0.0616(2) 0.0312(7) Uani 1 1 d . . . . .
H48 H 0.479875 0.306822 -0.131272 0.037 Uiso 1 1 calc R U . . .
C49 C 0.5560(2) 0.27984(16) 0.0257(2) 0.0266(6) Uani 1 1 d . . . . .
H49 H 0.544833 0.230280 0.013954 0.032 Uiso 1 1 calc R U . . .

loop_
_atom_site_aniso_label
_atom_site_aniso_U_11
_atom_site_aniso_U_22
_atom_site_aniso_U_33
_atom_site_aniso_U_23
_atom_site_aniso_U_13
_atom_site_aniso_U_12
C1 0.0207(14) 0.0279(17) 0.0295(16) 0.0036(13) 0.0079(12) -0.0013(12)
C2 0.0269(15) 0.0271(16) 0.0221(14) -0.0006(12) 0.0082(12) 0.0014(12)
C3 0.0253(15) 0.0275(16) 0.0222(14) -0.0021(12) 0.0102(12) 0.0010(12)
C4 0.0215(14) 0.0266(16) 0.0265(15) 0.0009(12) 0.0090(12) 0.0013(12)
C5 0.0269(16) 0.0364(18) 0.0264(15) -0.0053(13) 0.0100(13) -0.0034(13)
C6 0.0282(16) 0.0336(18) 0.0269(16) -0.0021(13) 0.0143(13) -0.0010(13)
N7 0.0290(14) 0.0383(17) 0.0289(14) -0.0009(12) 0.0117(11) -0.0031(12)
O8 0.0356(12) 0.0323(13) 0.0389(13) -0.0057(10) 0.0133(10) -0.0057(10)
O9 0.0352(13) 0.0587(16) 0.0467(14) -0.0184(12) 0.0257(11) -0.0137(11)
C00W 0.0279(16) 0.0280(16) 0.0263(15) -0.0025(12) 0.0128(13) -0.0028(12)
N10 0.0250(13) 0.0258(14) 0.0252(13) -0.0016(10) 0.0121(10) 0.0006(10)
N11 0.0240(13) 0.0297(14) 0.0269(13) -0.0017(11) 0.0113(10) -0.0012(10)
N12 0.0241(13) 0.0291(14) 0.0270(13) -0.0057(10) 0.0127(11) -0.0038(10)
B13 0.0206(16) 0.0268(18) 0.0225(16) -0.0030(13) 0.0076(13) -0.0024(13)
B14 0.0231(17) 0.038(2) 0.0271(18) -0.0029(15) 0.0094(14) 0.0030(14)
C15 0.0237(15) 0.0348(18) 0.0327(16) -0.0057(13) 0.0149(13) -0.0015(13)
C16 0.0396(19) 0.037(2) 0.050(2) -0.0013(16) 0.0270(16) 0.0015(15)
C17 0.053(2) 0.035(2) 0.091(3) -0.017(2) 0.048(2) -0.0090(17)
C18 0.052(2) 0.064(3) 0.077(3) -0.043(2) 0.037(2) -0.022(2)
C19 0.048(2) 0.083(3) 0.037(2) -0.025(2) 0.0238(17) -0.015(2)
C20 0.0357(18) 0.046(2) 0.0373(18) -0.0071(15) 0.0209(15) -0.0074(15)
C21 0.0280(16) 0.049(2) 0.0296(17) -0.0144(15) 0.0160(13) -0.0089(15)
C22 0.0336(18) 0.055(2) 0.047(2) -0.0207(17) 0.0226(16) -0.0070(16)
C23 0.0326(19) 0.071(3) 0.057(2) -0.028(2) 0.0303(18) -0.0186(18)
C24 0.058(2) 0.057(3) 0.061(2) -0.029(2) 0.042(2) -0.031(2)
C25 0.056(2) 0.045(2) 0.047(2) -0.0140(17) 0.0355(18) -0.0202(17)
C26 0.0399(18) 0.038(2) 0.0340(17) -0.0097(15) 0.0225(15) -0.0095(15)
C27 0.0380(18) 0.0329(18) 0.0290(16) -0.0014(13) 0.0162(14) -0.0074(14)
S28 0.0524(6) 0.0487(6) 0.0301(4) 0.0050(4) 0.0186(4) -0.0019(4)
C29 0.0386(19) 0.046(2) 0.0347(18) 0.0019(16) 0.0081(15) 0.0006(16)
C30 0.0331(17) 0.0295(17) 0.0307(16) 0.0004(13) 0.0143(13) -0.0041(13)
C31 0.0319(16) 0.0290(17) 0.0263(15) 0.0005(13) 0.0134(13) -0.0067(13)
C33 0.0254(15) 0.0308(17) 0.0231(14) -0.0052(12) 0.0113(12) -0.0023(12)
C34 0.0268(16) 0.0366(18) 0.0274(16) -0.0044(13) 0.0126(13) -0.0003(13)
C35 0.0292(16) 0.047(2) 0.0293(16) -0.0090(14) 0.0140(13) -0.0056(15)
S36 0.0331(4) 0.0350(5) 0.0361(4) -0.0074(3) 0.0157(3) -0.0101(3)
C37 0.0280(15) 0.0299(17) 0.0243(15) -0.0016(12) 0.0114(12) -0.0010(13)
C38 0.0396(18) 0.0245(17) 0.0282(16) 0.0047(13) 0.0139(14) 0.0009(13)
C39 0.0405(18) 0.0269(17) 0.0331(17) 0.0012(14) 0.0161(15) 0.0086(14)
C40 0.0289(16) 0.0349(18) 0.0280(16) -0.0011(13) 0.0142(13) 0.0025(13)
C41 0.0283(16) 0.0275(17) 0.0263(15) 0.0004(12) 0.0124(13) -0.0013(13)
C42 0.0235(15) 0.0266(16) 0.0214(14) -0.0017(12) 0.0068(12) -0.0014(12)
C43 0.0204(14) 0.0242(16) 0.0291(15) -0.0010(12) 0.0116(12) -0.0007(12)
C44 0.0296(16) 0.0297(18) 0.0275(16) -0.0033(13) 0.0083(13) -0.0008(13)
C46 0.0293(16) 0.0275(17) 0.0400(18) -0.0003(14) 0.0122(14) -0.0002(13)
C47 0.0249(15) 0.0347(19) 0.0323(16) 0.0070(14) 0.0107(13) 0.0053(13)
C48 0.0254(16) 0.039(2) 0.0284(16) -0.0018(14) 0.0100(13) 0.0015(13)
C49 0.0227(15) 0.0292(17) 0.0290(16) -0.0021(13) 0.0112(13) -0.0022(12)

loop_
_atom_type_symbol
_atom_type_description
_atom_type_scat_dispersion_real
_atom_type_scat_dispersion_imag
_atom_type_scat_source
C C 0.0033 0.0016 'International Tables Vol C Tables 4.2.6.8 and 6.1.1.4'
H H 0.0000 0.0000 'International Tables Vol C Tables 4.2.6.8 and 6.1.1.4'
B B 0.0013 0.0007 'International Tables Vol C Tables 4.2.6.8 and 6.1.1.4'
N N 0.0061 0.0033 'International Tables Vol C Tables 4.2.6.8 and 6.1.1.4'
O O 0.0106 0.0060 'International Tables Vol C Tables 4.2.6.8 and 6.1.1.4'
S S 0.1246 0.1234 'International Tables Vol C Tables 4.2.6.8 and 6.1.1.4'

loop_
_exptl_crystal_face_index_h
_exptl_crystal_face_index_k
_exptl_crystal_face_index_l
_exptl_crystal_face_perp_dist
-1.00 -2.00 -1.00 0.0880
1.00 2.00 1.00 0.0270
2.00 2.00 1.00 0.0550
-3.00 -3.00 -2.00 0.0570
1.00 -1.00 -1.00 0.1210
-1.00 1.00 1.00 0.0370
2.00 1.00 3.00 0.0760
-2.00 -1.00 -3.00 0.0230
1.00 -1.00 2.00 0.0990
-1.00 1.00 -3.00 0.0470
0.00 0.00 -1.00 0.0740
0.00 0.00 1.00 0.0570
-3.00 -1.00 1.00 0.0570
3.00 1.00 -1.00 0.1080
0.00 1.00 -3.00 0.0470
0.00 -1.00 3.00 0.0750
1.00 -1.00 5.00 0.0620
-3.00 -4.00 -1.00 0.0670
4.00 -1.00 -2.00 0.1220

loop_
_geom_angle_atom_site_label_1
_geom_angle_atom_site_label_2
_geom_angle_atom_site_label_3
_geom_angle
_geom_angle_site_symmetry_1
_geom_angle_site_symmetry_3
_geom_angle_publ_flag
C6 C1 C2 122.6(3) . . ?
C6 C1 N7 118.6(3) . . ?
C2 C1 N7 118.8(3) . . ?
C3 C2 C1 118.7(3) . . ?
C3 C2 H2 120.6 . . ?
C1 C2 H2 120.6 . . ?
C2 C3 C4 119.7(3) . . ?
C2 C3 H3 120.2 . . ?
C4 C3 H3 120.2 . . ?
C5 C4 C3 120.4(3) . . ?
C5 C4 N10 117.6(3) . . ?
C3 C4 N10 122.1(2) . . ?
C6 C5 C4 120.0(3) . . ?
C6 C5 H5 120.0 . . ?
C4 C5 H5 120.0 . . ?
C1 C6 C5 118.5(3) . . ?
C1 C6 H6 120.7 . . ?
C5 C6 H6 120.7 . . ?
O8 N7 O9 124.2(3) . . ?
O8 N7 C1 118.2(2) . . ?
O9 N7 C1 117.6(3) . . ?
C31 C00W C37 111.5(2) . . ?
C31 C00W C33 115.1(2) . . ?
C37 C00W C33 104.5(2) . . ?
C31 C00W S36 109.29(19) . . ?
C37 C00W S36 109.5(2) . . ?
C33 C00W S36 106.62(19) . . ?
N11 N10 C4 115.3(2) . . ?
N11 N10 B13 114.4(2) . . ?
C4 N10 B13 129.9(2) . . ?
N10 N11 N12 111.9(2) . . ?
N11 N12 B14 117.2(2) . . ?
N11 N12 C33 113.6(2) . . ?
B14 N12 C33 129.0(2) . . ?
C42 B13 C43 116.9(2) . . ?
C42 B13 N10 114.3(2) . . ?
C43 B13 N10 107.9(2) . . ?
C42 B13 C33 101.4(2) . . ?
C43 B13 C33 119.6(2) . . ?
N10 B13 C33 94.9(2) . . ?
N12 B14 C15 119.2(3) . . ?
N12 B14 C21 120.6(3) . . ?
C15 B14 C21 120.1(3) . . ?
C16 C15 C20 117.3(3) . . ?
C16 C15 B14 124.7(3) . . ?
C20 C15 B14 118.0(3) . . ?
C17 C16 C15 121.6(3) . . ?
C17 C16 H16 119.2 . . ?
C15 C16 H16 119.2 . . ?
C18 C17 C16 119.9(4) . . ?
C18 C17 H17 120.1 . . ?
C16 C17 H17 120.1 . . ?
C17 C18 C19 120.5(3) . . ?
C17 C18 H18 119.7 . . ?
C19 C18 H18 119.7 . . ?
C18 C19 C20 119.9(4) . . ?
C18 C19 H19 120.0 . . ?
C20 C19 H19 120.0 . . ?
C19 C20 C15 120.8(3) . . ?
C19 C20 H20 119.6 . . ?
C15 C20 H20 119.6 . . ?
C22 C21 C26 117.6(3) . . ?
C22 C21 B14 121.2(3) . . ?
C26 C21 B14 120.3(3) . . ?
C21 C22 C23 120.5(4) . . ?
C21 C22 H22 119.7 . . ?
C23 C22 H22 119.7 . . ?
C24 C23 C22 120.5(3) . . ?
C24 C23 H23 119.8 . . ?
C22 C23 H23 119.8 . . ?
C23 C24 C25 120.7(3) . . ?
C23 C24 H24 119.6 . . ?
C25 C24 H24 119.6 . . ?
C24 C25 C26 119.9(4) . . ?
C24 C25 H25 120.1 . . ?
C26 C25 H25 120.1 . . ?
C25 C26 C21 120.8(3) . . ?
C25 C26 C27 120.2(3) . . ?
C21 C26 C27 118.9(3) . . ?
C31 C27 C26 129.2(3) . . ?
C31 C27 S28 111.4(2) . . ?
C26 C27 S28 119.4(2) . . ?
C29 S28 C27 92.32(16) . . ?
C30 C29 S28 112.5(3) . . ?
C30 C29 H29 123.8 . . ?
S28 C29 H29 123.8 . . ?
C29 C30 C31 112.6(3) . . ?
C29 C30 H30 123.7 . . ?
C31 C30 H30 123.7 . . ?
C27 C31 C30 111.2(3) . . ?
C27 C31 C00W 125.4(3) . . ?
C30 C31 C00W 123.4(2) . . ?
C34 C33 N12 111.0(2) . . ?
C34 C33 C00W 107.7(2) . . ?
N12 C33 C00W 111.8(2) . . ?
C34 C33 B13 117.5(2) . . ?
N12 C33 B13 102.6(2) . . ?
C00W C33 B13 106.2(2) . . ?
C35 C34 C33 116.7(3) . . ?
C35 C34 H34 121.6 . . ?
C33 C34 H34 121.6 . . ?
C34 C35 S36 116.3(2) . . ?
C34 C35 H35 121.9 . . ?
S36 C35 H35 121.9 . . ?
C35 S36 C00W 92.35(14) . . ?
C38 C37 C42 121.4(3) . . ?
C38 C37 C00W 124.3(3) . . ?
C42 C37 C00W 114.3(3) . . ?
C39 C38 C37 119.2(3) . . ?
C39 C38 H38 120.4 . . ?
C37 C38 H38 120.4 . . ?
C38 C39 C40 120.5(3) . . ?
C38 C39 H39 119.8 . . ?
C40 C39 H39 119.8 . . ?
C41 C40 C39 119.8(3) . . ?
C41 C40 H40 120.1 . . ?
C39 C40 H40 120.1 . . ?
C40 C41 C42 121.3(3) . . ?
C40 C41 H41 119.4 . . ?
C42 C41 H41 119.4 . . ?
C37 C42 C41 117.9(3) . . ?
C37 C42 B13 111.1(2) . . ?
C41 C42 B13 130.9(3) . . ?
C49 C43 C44 115.6(3) . . ?
C49 C43 B13 120.2(3) . . ?
C44 C43 B13 124.1(3) . . ?
C46 C44 C43 122.5(3) . . ?
C46 C44 H44 118.7 . . ?
C43 C44 H44 118.7 . . ?
C47 C46 C44 120.2(3) . . ?
C47 C46 H46 119.9 . . ?
C44 C46 H46 119.9 . . ?
C48 C47 C46 119.1(3) . . ?
C48 C47 H47 120.4 . . ?
C46 C47 H47 120.4 . . ?
C47 C48 C49 120.4(3) . . ?
C47 C48 H48 119.8 . . ?
C49 C48 H48 119.8 . . ?
C48 C49 C43 122.1(3) . . ?
C48 C49 H49 119.0 . . ?
C43 C49 H49 119.0 . . ?

loop_
_geom_bond_atom_site_label_1
_geom_bond_atom_site_label_2
_geom_bond_distance
_geom_bond_site_symmetry_2
_geom_bond_publ_flag
C1 C6 1.376(4) . ?
C1 C2 1.386(4) . ?
C1 N7 1.463(4) . ?
C2 C3 1.375(4) . ?
C2 H2 0.9500 . ?
C3 C4 1.396(4) . ?
C3 H3 0.9500 . ?
C4 C5 1.393(4) . ?
C4 N10 1.427(4) . ?
C5 C6 1.378(4) . ?
C5 H5 0.9500 . ?
C6 H6 0.9500 . ?
N7 O8 1.222(3) . ?
N7 O9 1.231(3) . ?
C00W C31 1.516(4) . ?
C00W C37 1.518(4) . ?
C00W C33 1.595(4) . ?
C00W S36 1.859(3) . ?
N10 N11 1.283(3) . ?
N10 B13 1.617(4) . ?
N11 N12 1.328(3) . ?
N12 B14 1.465(4) . ?
N12 C33 1.494(4) . ?
B13 C42 1.603(4) . ?
B13 C43 1.608(4) . ?
B13 C33 1.660(4) . ?
B14 C15 1.547(5) . ?
B14 C21 1.562(5) . ?
C15 C16 1.391(5) . ?
C15 C20 1.404(4) . ?
C16 C17 1.379(5) . ?
C16 H16 0.9500 . ?
C17 C18 1.366(6) . ?
C17 H17 0.9500 . ?
C18 C19 1.373(6) . ?
C18 H18 0.9500 . ?
C19 C20 1.383(5) . ?
C19 H19 0.9500 . ?
C20 H20 0.9500 . ?
C21 C22 1.399(4) . ?
C21 C26 1.406(5) . ?
C22 C23 1.407(5) . ?
C22 H22 0.9500 . ?
C23 C24 1.356(6) . ?
C23 H23 0.9500 . ?
C24 C25 1.373(5) . ?
C24 H24 0.9500 . ?
C25 C26 1.401(4) . ?
C25 H25 0.9500 . ?
C26 C27 1.471(4) . ?
C27 C31 1.380(4) . ?
C27 S28 1.717(3) . ?
S28 C29 1.694(4) . ?
C29 C30 1.352(4) . ?
C29 H29 0.9500 . ?
C30 C31 1.439(4) . ?
C30 H30 0.9500 . ?
C33 C34 1.492(4) . ?
C34 C35 1.324(4) . ?
C34 H34 0.9500 . ?
C35 S36 1.738(4) . ?
C35 H35 0.9500 . ?
C37 C38 1.392(4) . ?
C37 C42 1.395(4) . ?
C38 C39 1.384(4) . ?
C38 H38 0.9500 . ?
C39 C40 1.390(4) . ?
C39 H39 0.9500 . ?
C40 C41 1.376(4) . ?
C40 H40 0.9500 . ?
C41 C42 1.399(4) . ?
C41 H41 0.9500 . ?
C43 C49 1.400(4) . ?
C43 C44 1.400(4) . ?
C44 C46 1.386(4) . ?
C44 H44 0.9500 . ?
C46 C47 1.378(4) . ?
C46 H46 0.9500 . ?
C47 C48 1.378(4) . ?
C47 H47 0.9500 . ?
C48 C49 1.391(4) . ?
C48 H48 0.9500 . ?
C49 H49 0.9500 . ?

loop_
_geom_torsion_atom_site_label_1
_geom_torsion_atom_site_label_2
_geom_torsion_atom_site_label_3
_geom_torsion_atom_site_label_4
_geom_torsion
_geom_torsion_site_symmetry_1
_geom_torsion_site_symmetry_2
_geom_torsion_site_symmetry_3
_geom_torsion_site_symmetry_4
_geom_torsion_publ_flag
C6 C1 C2 C3 1.9(4) . . . . ?
N7 C1 C2 C3 -179.1(3) . . . . ?
C1 C2 C3 C4 -0.4(4) . . . . ?
C2 C3 C4 C5 -1.6(4) . . . . ?
C2 C3 C4 N10 178.9(3) . . . . ?
C3 C4 C5 C6 2.2(4) . . . . ?
N10 C4 C5 C6 -178.3(3) . . . . ?
C2 C1 C6 C5 -1.3(5) . . . . ?
N7 C1 C6 C5 179.7(3) . . . . ?
C4 C5 C6 C1 -0.7(5) . . . . ?
C6 C1 N7 O8 153.1(3) . . . . ?
C2 C1 N7 O8 -26.0(4) . . . . ?
C6 C1 N7 O9 -27.4(4) . . . . ?
C2 C1 N7 O9 153.5(3) . . . . ?
C5 C4 N10 N11 179.2(3) . . . . ?
C3 C4 N10 N11 -1.3(4) . . . . ?
C5 C4 N10 B13 -9.2(4) . . . . ?
C3 C4 N10 B13 170.3(3) . . . . ?
C4 N10 N11 N12 -179.8(2) . . . . ?
B13 N10 N11 N12 7.3(3) . . . . ?
N10 N11 N12 B14 -179.7(3) . . . . ?
N10 N11 N12 C33 4.8(3) . . . . ?
N11 N10 B13 C42 -119.1(3) . . . . ?
C4 N10 B13 C42 69.3(4) . . . . ?
N11 N10 B13 C43 109.0(3) . . . . ?
C4 N10 B13 C43 -62.6(3) . . . . ?
N11 N10 B13 C33 -14.2(3) . . . . ?
C4 N10 B13 C33 174.2(3) . . . . ?
N11 N12 B14 C15 20.5(4) . . . . ?
C33 N12 B14 C15 -164.8(3) . . . . ?
N11 N12 B14 C21 -156.3(3) . . . . ?
C33 N12 B14 C21 18.4(5) . . . . ?
N12 B14 C15 C16 34.8(5) . . . . ?
C21 B14 C15 C16 -148.3(3) . . . . ?
N12 B14 C15 C20 -143.7(3) . . . . ?
C21 B14 C15 C20 33.1(4) . . . . ?
C20 C15 C16 C17 0.5(5) . . . . ?
B14 C15 C16 C17 -178.1(3) . . . . ?
C15 C16 C17 C18 1.7(5) . . . . ?
C16 C17 C18 C19 -1.7(6) . . . . ?
C17 C18 C19 C20 -0.4(6) . . . . ?
C18 C19 C20 C15 2.6(5) . . . . ?
C16 C15 C20 C19 -2.6(5) . . . . ?
B14 C15 C20 C19 176.1(3) . . . . ?
N12 B14 C21 C22 -127.7(3) . . . . ?
C15 B14 C21 C22 55.5(4) . . . . ?
N12 B14 C21 C26 63.5(4) . . . . ?
C15 B14 C21 C26 -113.3(3) . . . . ?
C26 C21 C22 C23 -1.8(5) . . . . ?
B14 C21 C22 C23 -171.0(3) . . . . ?
C21 C22 C23 C24 3.5(5) . . . . ?
C22 C23 C24 C25 -1.7(5) . . . . ?
C23 C24 C25 C26 -1.7(5) . . . . ?
C24 C25 C26 C21 3.4(5) . . . . ?
C24 C25 C26 C27 179.3(3) . . . . ?
C22 C21 C26 C25 -1.6(5) . . . . ?
B14 C21 C26 C25 167.7(3) . . . . ?
C22 C21 C26 C27 -177.5(3) . . . . ?
B14 C21 C26 C27 -8.3(4) . . . . ?
C25 C26 C27 C31 121.5(4) . . . . ?
C21 C26 C27 C31 -62.5(5) . . . . ?
C25 C26 C27 S28 -61.7(4) . . . . ?
C21 C26 C27 S28 114.3(3) . . . . ?
C31 C27 S28 C29 0.5(3) . . . . ?
C26 C27 S28 C29 -176.8(3) . . . . ?
C27 S28 C29 C30 -0.1(3) . . . . ?
S28 C29 C30 C31 -0.4(4) . . . . ?
C26 C27 C31 C30 176.2(3) . . . . ?
S28 C27 C31 C30 -0.8(3) . . . . ?
C26 C27 C31 C00W -3.9(5) . . . . ?
S28 C27 C31 C00W 179.1(2) . . . . ?
C29 C30 C31 C27 0.7(4) . . . . ?
C29 C30 C31 C00W -179.1(3) . . . . ?
C37 C00W C31 C27 -168.1(3) . . . . ?
C33 C00W C31 C27 73.0(4) . . . . ?
S36 C00W C31 C27 -46.9(4) . . . . ?
C37 C00W C31 C30 11.7(4) . . . . ?
C33 C00W C31 C30 -107.1(3) . . . . ?
S36 C00W C31 C30 132.9(3) . . . . ?
N11 N12 C33 C34 -140.0(3) . . . . ?
B14 N12 C33 C34 45.2(4) . . . . ?
N11 N12 C33 C00W 99.7(3) . . . . ?
B14 N12 C33 C00W -75.2(4) . . . . ?
N11 N12 C33 B13 -13.7(3) . . . . ?
B14 N12 C33 B13 171.4(3) . . . . ?
C31 C00W C33 C34 -126.3(3) . . . . ?
C37 C00W C33 C34 111.1(2) . . . . ?
S36 C00W C33 C34 -4.9(3) . . . . ?
C31 C00W C33 N12 -4.0(3) . . . . ?
C37 C00W C33 N12 -126.6(2) . . . . ?
S36 C00W C33 N12 117.4(2) . . . . ?
C31 C00W C33 B13 107.1(3) . . . . ?
C37 C00W C33 B13 -15.6(3) . . . . ?
S36 C00W C33 B13 -131.52(19) . . . . ?
C42 B13 C33 C34 -107.3(3) . . . . ?
C43 B13 C33 C34 22.9(4) . . . . ?
N10 B13 C33 C34 136.7(3) . . . . ?
C42 B13 C33 N12 130.7(2) . . . . ?
C43 B13 C33 N12 -99.1(3) . . . . ?
N10 B13 C33 N12 14.7(2) . . . . ?
C42 B13 C33 C00W 13.2(3) . . . . ?
C43 B13 C33 C00W 143.5(3) . . . . ?
N10 B13 C33 C00W -102.8(2) . . . . ?
N12 C33 C34 C35 -120.4(3) . . . . ?
C00W C33 C34 C35 2.4(3) . . . . ?
B13 C33 C34 C35 122.1(3) . . . . ?
C33 C34 C35 S36 1.6(4) . . . . ?
C34 C35 S36 C00W -4.1(3) . . . . ?
C31 C00W S36 C35 130.0(2) . . . . ?
C37 C00W S36 C35 -107.6(2) . . . . ?
C33 C00W S36 C35 5.0(2) . . . . ?
C31 C00W C37 C38 66.0(4) . . . . ?
C33 C00W C37 C38 -169.0(3) . . . . ?
S36 C00W C37 C38 -55.1(3) . . . . ?
C31 C00W C37 C42 -112.4(3) . . . . ?
C33 C00W C37 C42 12.6(3) . . . . ?
S36 C00W C37 C42 126.5(2) . . . . ?
C42 C37 C38 C39 0.8(4) . . . . ?
C00W C37 C38 C39 -177.4(3) . . . . ?
C37 C38 C39 C40 -0.7(5) . . . . ?
C38 C39 C40 C41 -0.9(5) . . . . ?
C39 C40 C41 C42 2.4(5) . . . . ?
C38 C37 C42 C41 0.6(4) . . . . ?
C00W C37 C42 C41 179.0(2) . . . . ?
C38 C37 C42 B13 177.7(3) . . . . ?
C00W C37 C42 B13 -3.9(3) . . . . ?
C40 C41 C42 C37 -2.3(4) . . . . ?
C40 C41 C42 B13 -178.7(3) . . . . ?
C43 B13 C42 C37 -138.1(3) . . . . ?
N10 B13 C42 C37 94.6(3) . . . . ?
C33 B13 C42 C37 -6.2(3) . . . . ?
C43 B13 C42 C41 38.5(4) . . . . ?
N10 B13 C42 C41 -88.9(4) . . . . ?
C33 B13 C42 C41 170.4(3) . . . . ?
C42 B13 C43 C49 38.1(4) . . . . ?
N10 B13 C43 C49 168.5(2) . . . . ?
C33 B13 C43 C49 -84.9(3) . . . . ?
C42 B13 C43 C44 -140.0(3) . . . . ?
N10 B13 C43 C44 -9.5(4) . . . . ?
C33 B13 C43 C44 97.1(3) . . . . ?
C49 C43 C44 C46 -2.4(4) . . . . ?
B13 C43 C44 C46 175.8(3) . . . . ?
C43 C44 C46 C47 1.7(5) . . . . ?
C44 C46 C47 C48 0.6(4) . . . . ?
C46 C47 C48 C49 -2.1(4) . . . . ?
C47 C48 C49 C43 1.4(4) . . . . ?
C44 C43 C49 C48 0.8(4) . . . . ?
B13 C43 C49 C48 -177.4(3) . . . . ?
